data_4086984
loop_
_publ_author_name
'Chen, Yi-Ting'
'Krytchankou, Ilya S.'
'Karttunen, Antti J.'
'Grachova, Elena V.'
'Tunik, Sergey P.'
'Chou, Pi-Tai'
'Koshevoy, Igor O.'

_publ_section_title
;
 Silver Alkynyl-Phosphine Clusters: An Electronic Effect of the Alkynes
 Defines Structural Diversity
;
_journal_issue 2
_journal_name_full Organometallics
_journal_page_first 480
_journal_paper_doi 10.1021/acs.organomet.6b00866
_journal_volume 36
_journal_year 2017
_chemical_formula_moiety 'C103.11 H83 Ag6 F6.34 O9.34 P6 S2.11, 0.887(C F3 O3 S)'
_chemical_formula_sum 'C104 H83 Ag6 F9 O12 P6 S3'
_chemical_formula_weight 2624.92
_space_group_crystal_system monoclinic
_space_group_IT_number 14
_space_group_name_Hall '-P 2yn'
_space_group_name_H-M_alt 'P 1 21/n 1'
_symmetry_space_group_name_Hall '-P 2yn'
_symmetry_space_group_name_H-M 'P 1 21/n 1'
_atom_sites_solution_hydrogens geom
_audit_creation_method SHELXL-2014/7
_cell_angle_alpha 90
_cell_angle_beta 108.5360(10)
_cell_angle_gamma 90
_cell_formula_units_Z 4
_cell_length_a 22.4230(10)
_cell_length_b 15.8745(7)
_cell_length_c 34.3444(15)
_cell_measurement_reflns_used 9589
_cell_measurement_temperature 120(2)
_cell_measurement_theta_max 31.04
_cell_measurement_theta_min 2.22
_cell_volume 11590.8(9)
_computing_cell_refinement 'SAINT (Bruker AXS, 2009)'
_computing_data_collection 'APEX2 (Bruker AXS, 2010)'
_computing_data_reduction 'SAINT (Bruker AXS, 2009)'
_computing_molecular_graphics 'Diamond v.3.2g (Brandenburg, 2011)'
_computing_publication_material 'SHELXL-2014 (Sheldrick, 2014)'
_computing_structure_refinement 'SHELXL-2014/6 (Sheldrick, 2014)'
_computing_structure_solution 'SHELXS-2013 (Sheldrick, 2013)'
_diffrn_ambient_temperature 120(2)
_diffrn_detector_area_resol_mean 16
_diffrn_measured_fraction_theta_full 0.999
_diffrn_measured_fraction_theta_max 0.999
_diffrn_measurement_device '62mm x 62mm CCD camera on \k-goniostat'
_diffrn_measurement_device_type 'Bruker KAPPA APEX II DUO CCD'
_diffrn_measurement_method '\f scans and \w scans with \k offset'
_diffrn_radiation_monochromator 'curved graphite crystal'
_diffrn_radiation_source 'fine-focus sealed tube'
_diffrn_radiation_type MoK\a
_diffrn_radiation_wavelength 0.71073
_diffrn_reflns_av_R_equivalents 0.0429
_diffrn_reflns_av_unetI/netI 0.0303
_diffrn_reflns_Laue_measured_fraction_full 0.999
_diffrn_reflns_Laue_measured_fraction_max 0.999
_diffrn_reflns_limit_h_max 26
_diffrn_reflns_limit_h_min -25
_diffrn_reflns_limit_k_max 18
_diffrn_reflns_limit_k_min -18
_diffrn_reflns_limit_l_max 40
_diffrn_reflns_limit_l_min -40
_diffrn_reflns_number 143364
_diffrn_reflns_point_group_measured_fraction_full 0.999
_diffrn_reflns_point_group_measured_fraction_max 0.999
_diffrn_reflns_theta_full 25.050
_diffrn_reflns_theta_max 25.050
_diffrn_reflns_theta_min 1.792
_exptl_absorpt_coefficient_mu 1.198
_exptl_absorpt_correction_T_max 0.872
_exptl_absorpt_correction_T_min 0.753
_exptl_absorpt_correction_type numerical
_exptl_absorpt_process_details 'SADABS (Sheldrick, 2008)'
_exptl_crystal_colour colorless
_exptl_crystal_density_diffrn 1.504
_exptl_crystal_description block
_exptl_crystal_F_000 5216
_exptl_crystal_size_max 0.251
_exptl_crystal_size_mid 0.123
_exptl_crystal_size_min 0.118
_refine_diff_density_max 2.545
_refine_diff_density_min -2.341
_refine_diff_density_rms 0.158
_refine_ls_extinction_method none
_refine_ls_goodness_of_fit_ref 1.085
_refine_ls_hydrogen_treatment constr
_refine_ls_matrix_type full
_refine_ls_number_parameters 1188
_refine_ls_number_reflns 20495
_refine_ls_number_restraints 119
_refine_ls_restrained_S_all 1.087
_refine_ls_R_factor_all 0.0877
_refine_ls_R_factor_gt 0.0715
_refine_ls_shift/su_max 0.008
_refine_ls_shift/su_mean 0.000
_refine_ls_structure_factor_coef Fsqd
_refine_ls_weighting_details 'w=1/[\s^2^(Fo^2^)+(0.0579P)^2^+161.2785P] where P=(Fo^2^+2Fc^2^)/3'
_refine_ls_weighting_scheme calc
_refine_ls_wR_factor_gt 0.1687
_refine_ls_wR_factor_ref 0.1795
_reflns_Friedel_coverage 0.000
_reflns_number_gt 16816
_reflns_number_total 20495
_reflns_threshold_expression 'I > 2\s(I)'
_cod_data_source_file 3_4.cif
_cod_data_source_block 3
_cod_database_code 4086984
_shelx_shelxl_version_number 2014/7
_shelx_space_group_comment
;
The symmetry employed for this shelxl refinement is uniquely defined
by the following loop, which should always be used as a source of
symmetry information in preference to the above space-group names.
They are only intended as comments.
;
_shelx_estimated_absorpt_t_min 0.753
_shelx_estimated_absorpt_t_max 0.872

loop_
_space_group_symop_operation_xyz
'x, y, z'
'-x+1/2, y+1/2, -z+1/2'
'-x, -y, -z'
'x-1/2, -y-1/2, z-1/2'

loop_
_atom_site_label
_atom_site_type_symbol
_atom_site_fract_x
_atom_site_fract_y
_atom_site_fract_z
_atom_site_U_iso_or_equiv
_atom_site_adp_type
_atom_site_occupancy
_atom_site_site_symmetry_order
_atom_site_calc_flag
_atom_site_refinement_flags_posn
_atom_site_refinement_flags_adp
_atom_site_refinement_flags_occupancy
_atom_site_disorder_assembly
_atom_site_disorder_group
C1 C 0.3124(4) 0.3868(5) 1.0231(2) 0.0294(18) Uani 1 1 d . . . . .
C2 C 0.3161(4) 0.4521(5) 1.0054(2) 0.0304(18) Uani 1 1 d . . . . .
C3 C 0.3246(4) 0.5268(5) 0.9837(2) 0.0280(17) Uani 1 1 d . . . . .
C4 C 0.2833(4) 0.5951(5) 0.9773(3) 0.036(2) Uani 1 1 d . . . . .
H4 H 0.2503 0.5945 0.9890 0.043 Uiso 1 1 calc R U . . .
C5 C 0.2898(4) 0.6625(5) 0.9543(3) 0.0335(19) Uani 1 1 d . . . . .
H5 H 0.2613 0.7085 0.9502 0.040 Uiso 1 1 calc R U . . .
C6 C 0.3380(4) 0.6641(5) 0.9369(3) 0.0307(18) Uani 1 1 d . . . . .
C7 C 0.3806(4) 0.5989(5) 0.9444(3) 0.038(2) Uani 1 1 d . . . . .
H7 H 0.4148 0.6006 0.9337 0.046 Uiso 1 1 calc R U . . .
C8 C 0.3732(4) 0.5311(5) 0.9674(3) 0.037(2) Uani 1 1 d . . . . .
H8 H 0.4026 0.4861 0.9723 0.044 Uiso 1 1 calc R U . . .
C9 C 0.3896(5) 0.7384(6) 0.8962(3) 0.048(3) Uani 1 1 d . . . . .
H9A H 0.3860 0.7911 0.8807 0.073 Uiso 1 1 calc R U . . .
H9B H 0.4303 0.7368 0.9180 0.073 Uiso 1 1 calc R U . . .
H9C H 0.3864 0.6905 0.8777 0.073 Uiso 1 1 calc R U . . .
C10 C 0.3195(4) 0.1587(5) 1.0759(2) 0.0269(17) Uani 1 1 d . . . . .
C11 C 0.3631(4) 0.1099(5) 1.0830(2) 0.0254(17) Uani 1 1 d . . . . .
C12 C 0.4154(4) 0.0522(5) 1.0938(2) 0.0288(18) Uani 1 1 d . . . . .
C13 C 0.4656(4) 0.0582(5) 1.0774(3) 0.0338(19) Uani 1 1 d . . . . .
H13 H 0.4642 0.1003 1.0575 0.041 Uiso 1 1 calc R U . . .
C14 C 0.5163(4) 0.0052(6) 1.0895(2) 0.0342(19) Uani 1 1 d . . . . .
H14 H 0.5497 0.0111 1.0783 0.041 Uiso 1 1 calc R U . . .
C15 C 0.5185(5) -0.0573(6) 1.1182(3) 0.041(2) Uani 1 1 d . . . . .
C16 C 0.4696(5) -0.0656(6) 1.1343(3) 0.044(2) Uani 1 1 d . . . . .
H16 H 0.4712 -0.1086 1.1538 0.053 Uiso 1 1 calc R U . . .
C17 C 0.4189(4) -0.0128(6) 1.1224(3) 0.037(2) Uani 1 1 d . . . . .
H17 H 0.3855 -0.0201 1.1335 0.044 Uiso 1 1 calc R U . . .
C18 C 0.6216(5) -0.1015(9) 1.1203(3) 0.068(4) Uani 1 1 d . . . . .
H18A H 0.6529 -0.1446 1.1332 0.102 Uiso 1 1 calc R U . . .
H18B H 0.6094 -0.1070 1.0903 0.102 Uiso 1 1 calc R U . . .
H18C H 0.6397 -0.0455 1.1284 0.102 Uiso 1 1 calc R U . . .
C19 C 0.1767(5) 0.3309(6) 1.0705(3) 0.041(2) Uani 1 1 d . . . . .
C20 C 0.1368(4) 0.3355(7) 1.0872(3) 0.044(2) Uani 1 1 d . . . . .
C21 C 0.0892(5) 0.3420(9) 1.1075(4) 0.123(2) Uani 1 1 d G . . . .
C22 C 0.0617(5) 0.4193(8) 1.1104(4) 0.123(2) Uani 1 1 d G . . . .
H22 H 0.0742 0.4684 1.0992 0.147 Uiso 1 1 calc R U . . .
C23 C 0.0159(5) 0.4247(6) 1.1297(4) 0.123(2) Uani 1 1 d DG . . . .
H23 H -0.0029 0.4775 1.1316 0.147 Uiso 1 1 calc R U . . .
C24 C -0.0024(5) 0.3529(7) 1.1461(4) 0.123(2) Uani 1 1 d DG . . . .
C25 C 0.0250(5) 0.2757(6) 1.1432(4) 0.123(2) Uani 1 1 d DG . . . .
H25 H 0.0125 0.2266 1.1544 0.147 Uiso 1 1 calc R U . . .
C26 C 0.0708(5) 0.2702(7) 1.1239(4) 0.123(2) Uani 1 1 d G . . . .
H26 H 0.0896 0.2174 1.1219 0.147 Uiso 1 1 calc R U . . .
C27 C -0.0632(8) 0.2963(11) 1.1862(5) 0.123(2) Uani 1 1 d D U . . .
H27A H -0.1000 0.3101 1.1946 0.184 Uiso 1 1 calc R U . . .
H27B H -0.0707 0.2431 1.1709 0.184 Uiso 1 1 calc R U . . .
H27C H -0.0262 0.2904 1.2107 0.184 Uiso 1 1 calc R U . . .
C28 C 0.1470(4) 0.1651(5) 0.9277(2) 0.0251(16) Uani 1 1 d . . . . .
H28 H 0.1224 0.1383 0.9011 0.030 Uiso 1 1 calc R U . . .
C29 C 0.2312(4) 0.2141(6) 0.8804(2) 0.0332(19) Uani 1 1 d . . . . .
C30 C 0.1970(4) 0.1726(6) 0.8448(3) 0.037(2) Uani 1 1 d . . . . .
H30 H 0.1688 0.1287 0.8459 0.044 Uiso 1 1 calc R U . . .
C31 C 0.2043(5) 0.1956(8) 0.8073(3) 0.054(3) Uani 1 1 d . . . . .
H31 H 0.1811 0.1670 0.7829 0.065 Uiso 1 1 calc R U . . .
C32 C 0.2443(6) 0.2590(10) 0.8056(4) 0.074(4) Uani 1 1 d . . . . .
H32 H 0.2492 0.2737 0.7799 0.089 Uiso 1 1 calc R U . . .
C33 C 0.2778(6) 0.3021(10) 0.8405(4) 0.079(4) Uani 1 1 d . . . . .
H33 H 0.3047 0.3473 0.8391 0.095 Uiso 1 1 calc R U . . .
C34 C 0.2712(5) 0.2779(8) 0.8779(3) 0.056(3) Uani 1 1 d . . . . .
H34 H 0.2949 0.3062 0.9023 0.067 Uiso 1 1 calc R U . . .
C35 C 0.2674(4) 0.0777(5) 0.9380(2) 0.0277(17) Uani 1 1 d . . . . .
C36 C 0.3198(4) 0.0651(5) 0.9719(2) 0.0282(17) Uani 1 1 d . . . . .
H36 H 0.3343 0.1091 0.9914 0.034 Uiso 1 1 calc R U . . .
C37 C 0.3516(4) -0.0116(6) 0.9778(3) 0.040(2) Uani 1 1 d . . . . .
H37 H 0.3876 -0.0197 1.0012 0.048 Uiso 1 1 calc R U . . .
C38 C 0.3310(4) -0.0762(6) 0.9496(3) 0.042(2) Uani 1 1 d . . . . .
H38 H 0.3525 -0.1286 0.9537 0.051 Uiso 1 1 calc R U . . .
C39 C 0.2786(4) -0.0639(6) 0.9154(3) 0.038(2) Uani 1 1 d . . . . .
H39 H 0.2644 -0.1081 0.8960 0.045 Uiso 1 1 calc R U . . .
C40 C 0.2469(4) 0.0125(5) 0.9092(2) 0.0322(19) Uani 1 1 d . . . . .
H40 H 0.2113 0.0207 0.8855 0.039 Uiso 1 1 calc R U . . .
C41 C 0.1475(4) -0.0096(5) 0.9563(2) 0.0257(16) Uani 1 1 d . . . . .
C42 C 0.1868(4) -0.0638(6) 0.9839(3) 0.037(2) Uani 1 1 d . . . . .
H42 H 0.2127 -0.0439 1.0098 0.044 Uiso 1 1 calc R U . . .
C43 C 0.1882(5) -0.1493(6) 0.9732(3) 0.047(3) Uani 1 1 d . . . . .
H43 H 0.2155 -0.1874 0.9919 0.057 Uiso 1 1 calc R U . . .
C44 C 0.1500(5) -0.1774(6) 0.9358(3) 0.046(2) Uani 1 1 d . . . . .
H44 H 0.1505 -0.2352 0.9288 0.055 Uiso 1 1 calc R U . . .
C45 C 0.1109(4) -0.1223(6) 0.9084(3) 0.043(2) Uani 1 1 d . . . . .
H45 H 0.0845 -0.1423 0.8826 0.052 Uiso 1 1 calc R U . . .
C46 C 0.1098(4) -0.0387(6) 0.9182(3) 0.037(2) Uani 1 1 d . . . . .
H46 H 0.0834 -0.0006 0.8989 0.045 Uiso 1 1 calc R U . . .
C47 C 0.0687(4) 0.1124(5) 0.9809(2) 0.0258(17) Uani 1 1 d . . . . .
C48 C 0.0136(4) 0.0799(5) 0.9539(3) 0.0334(19) Uani 1 1 d . . . . .
H48 H 0.0142 0.0509 0.9299 0.040 Uiso 1 1 calc R U . . .
C49 C -0.0427(4) 0.0901(6) 0.9625(3) 0.042(2) Uani 1 1 d . . . . .
H49 H -0.0807 0.0681 0.9443 0.051 Uiso 1 1 calc R U . . .
C50 C -0.0430(5) 0.1324(6) 0.9975(3) 0.044(2) Uani 1 1 d . . . . .
H50 H -0.0816 0.1409 1.0029 0.052 Uiso 1 1 calc R U . . .
C51 C 0.0120(4) 0.1623(6) 1.0244(3) 0.039(2) Uani 1 1 d . . . . .
H51 H 0.0114 0.1912 1.0485 0.047 Uiso 1 1 calc R U . . .
C52 C 0.0682(4) 0.1505(5) 1.0168(2) 0.0310(18) Uani 1 1 d . . . . .
H52 H 0.1065 0.1687 1.0362 0.037 Uiso 1 1 calc R U . . .
C53 C 0.0271(4) 0.2549(10) 0.9084(5) 0.0416(16) Uani 0.573(15) 1 d G . P A 1
C54 C 0.0045(5) 0.2000(10) 0.8755(4) 0.0416(16) Uani 0.573(15) 1 d G . P A 1
H54 H 0.0330 0.1680 0.8661 0.050 Uiso 0.573(15) 1 calc R U P A 1
C55 C -0.0599(5) 0.1919(9) 0.8563(4) 0.0416(16) Uani 0.573(15) 1 d G . P A 1
H55 H -0.0754 0.1543 0.8338 0.050 Uiso 0.573(15) 1 calc R U P A 1
C56 C -0.1017(4) 0.2387(9) 0.8700(4) 0.0416(16) Uani 0.573(15) 1 d G . P A 1
H56 H -0.1457 0.2332 0.8569 0.050 Uiso 0.573(15) 1 calc R U P A 1
C57 C -0.0790(5) 0.2937(8) 0.9029(4) 0.0416(16) Uani 0.573(15) 1 d G . P A 1
H57 H -0.1076 0.3257 0.9123 0.050 Uiso 0.573(15) 1 calc R U P A 1
C58 C -0.0146(5) 0.3018(9) 0.9221(4) 0.0416(16) Uani 0.573(15) 1 d G . P A 1
H58 H 0.0009 0.3393 0.9446 0.050 Uiso 0.573(15) 1 calc R U P A 1
C531 C 0.0310(5) 0.2656(14) 0.9156(6) 0.0416(16) Uani 0.427(15) 1 d G U P A 2
C541 C -0.0009(7) 0.2195(13) 0.8808(6) 0.0416(16) Uani 0.427(15) 1 d G U P A 2
H541 H 0.0218 0.1864 0.8673 0.050 Uiso 0.427(15) 1 calc R U P A 2
C551 C -0.0663(7) 0.2218(12) 0.8658(5) 0.0416(16) Uani 0.427(15) 1 d G U P A 2
H551 H -0.0881 0.1903 0.8420 0.050 Uiso 0.427(15) 1 calc R U P A 2
C561 C -0.0996(5) 0.2702(12) 0.8855(5) 0.0416(16) Uani 0.427(15) 1 d G U P A 2
H561 H -0.1442 0.2718 0.8753 0.050 Uiso 0.427(15) 1 calc R U P A 2
C571 C -0.0676(7) 0.3164(11) 0.9203(6) 0.0416(16) Uani 0.427(15) 1 d G U P A 2
H571 H -0.0904 0.3495 0.9338 0.050 Uiso 0.427(15) 1 calc R U P A 2
C581 C -0.0023(7) 0.3141(12) 0.9353(5) 0.0416(16) Uani 0.427(15) 1 d G U P A 2
H581 H 0.0196 0.3456 0.9591 0.050 Uiso 0.427(15) 1 calc R U P A 2
C59 C 0.1392(8) 0.3474(11) 0.9000(5) 0.0355(16) Uani 0.504(15) 1 d G . P A 1
C60 C 0.1133(8) 0.3393(10) 0.8576(5) 0.0355(16) Uani 0.504(15) 1 d G . P A 1
H60 H 0.0824 0.2974 0.8463 0.043 Uiso 0.504(15) 1 calc R U P A 1
C61 C 0.1326(7) 0.3926(9) 0.8318(4) 0.0355(16) Uani 0.504(15) 1 d G . P A 1
H61 H 0.1149 0.3871 0.8029 0.043 Uiso 0.504(15) 1 calc R U P A 1
C62 C 0.1778(7) 0.4540(8) 0.8484(3) 0.0355(16) Uani 0.504(15) 1 d G . P A 1
H62 H 0.1910 0.4904 0.8308 0.043 Uiso 0.504(15) 1 calc R U P A 1
C63 C 0.2037(7) 0.4620(8) 0.8908(4) 0.0355(16) Uani 0.504(15) 1 d G . P A 1
H63 H 0.2345 0.5039 0.9021 0.043 Uiso 0.504(15) 1 calc R U P A 1
C64 C 0.1843(7) 0.4087(10) 0.9166(4) 0.0355(16) Uani 0.504(15) 1 d G . P A 1
H64 H 0.2020 0.4142 0.9455 0.043 Uiso 0.504(15) 1 calc R U P A 1
C591 C 0.1284(9) 0.3451(10) 0.8999(5) 0.0355(16) Uani 0.496(15) 1 d G U P A 2
C601 C 0.1021(8) 0.3390(9) 0.8575(6) 0.0355(16) Uani 0.496(15) 1 d G U P A 2
H601 H 0.0770 0.2916 0.8457 0.043 Uiso 0.496(15) 1 calc R U P A 2
C611 C 0.1125(7) 0.4022(9) 0.8324(4) 0.0355(16) Uani 0.496(15) 1 d G U P A 2
H611 H 0.0944 0.3980 0.8034 0.043 Uiso 0.496(15) 1 calc R U P A 2
C621 C 0.1491(8) 0.4716(8) 0.8497(4) 0.0355(16) Uani 0.496(15) 1 d G U P A 2
H621 H 0.1562 0.5148 0.8326 0.043 Uiso 0.496(15) 1 calc R U P A 2
C631 C 0.1755(7) 0.4777(8) 0.8921(4) 0.0355(16) Uani 0.496(15) 1 d G U P A 2
H631 H 0.2006 0.5251 0.9040 0.043 Uiso 0.496(15) 1 calc R U P A 2
C641 C 0.1651(7) 0.4145(10) 0.9172(4) 0.0355(16) Uani 0.496(15) 1 d G U P A 2
H641 H 0.1831 0.4187 0.9462 0.043 Uiso 0.496(15) 1 calc R U P A 2
C65 C 0.3845(4) 0.3942(5) 1.1695(2) 0.0261(17) Uani 1 1 d . . . . .
H65 H 0.4111 0.4166 1.1967 0.031 Uiso 1 1 calc R U . . .
C66 C 0.4854(4) 0.4356(5) 1.1299(3) 0.0306(18) Uani 1 1 d . . . . .
C67 C 0.4711(4) 0.4702(5) 1.0906(3) 0.0313(18) Uani 1 1 d . . . . .
H67 H 0.4344 0.4522 1.0695 0.038 Uiso 1 1 calc R U . . .
C68 C 0.5098(5) 0.5302(5) 1.0820(3) 0.040(2) Uani 1 1 d . . . . .
H68 H 0.4994 0.5544 1.0554 0.048 Uiso 1 1 calc R U . . .
C69 C 0.5637(5) 0.5548(6) 1.1125(3) 0.052(3) Uani 1 1 d . . . . .
H69 H 0.5898 0.5972 1.1069 0.062 Uiso 1 1 calc R U . . .
C70 C 0.5800(6) 0.5186(8) 1.1508(4) 0.064(3) Uani 1 1 d . . . . .
H70 H 0.6179 0.5347 1.1712 0.077 Uiso 1 1 calc R U . . .
C71 C 0.5411(5) 0.4580(7) 1.1601(3) 0.049(3) Uani 1 1 d . . . . .
H71 H 0.5525 0.4327 1.1865 0.058 Uiso 1 1 calc R U . . .
C72 C 0.4900(4) 0.2814(5) 1.1719(2) 0.0295(18) Uani 1 1 d . . . . .
C73 C 0.5091(4) 0.2129(5) 1.1539(3) 0.035(2) Uani 1 1 d . . . . .
H73 H 0.4904 0.2032 1.1253 0.042 Uiso 1 1 calc R U . . .
C74 C 0.5551(5) 0.1585(6) 1.1769(3) 0.047(2) Uani 1 1 d . . . . .
H74 H 0.5683 0.1123 1.1641 0.057 Uiso 1 1 calc R U . . .
C75 C 0.5816(5) 0.1715(7) 1.2182(3) 0.047(2) Uani 1 1 d . . . . .
H75 H 0.6130 0.1341 1.2341 0.056 Uiso 1 1 calc R U . . .
C76 C 0.5626(5) 0.2389(7) 1.2372(3) 0.046(2) Uani 1 1 d . . . . .
H76 H 0.5811 0.2474 1.2659 0.056 Uiso 1 1 calc R U . . .
C77 C 0.5167(4) 0.2942(6) 1.2142(3) 0.037(2) Uani 1 1 d . . . . .
H77 H 0.5036 0.3403 1.2271 0.044 Uiso 1 1 calc R U . . .
C78 C 0.3815(4) 0.2235(5) 1.2093(2) 0.0319(19) Uani 1 1 d . . . . .
C79 C 0.4092(5) 0.2333(6) 1.2512(3) 0.046(2) Uani 1 1 d . . . . .
H79 H 0.4079 0.2870 1.2631 0.055 Uiso 1 1 calc R U . . .
C80 C 0.4386(4) 0.1673(6) 1.2761(3) 0.042(2) Uani 1 1 d . . . . .
H80 H 0.4564 0.1753 1.3049 0.051 Uiso 1 1 calc R U . . .
C81 C 0.4417(6) 0.0916(7) 1.2594(3) 0.054(3) Uani 1 1 d . . . . .
H81 H 0.4624 0.0460 1.2763 0.065 Uiso 1 1 calc R U . . .
C82 C 0.4159(8) 0.0805(9) 1.2190(4) 0.084(4) Uani 1 1 d . U . . .
H82 H 0.4186 0.0269 1.2074 0.101 Uiso 1 1 calc R U . . .
C83 C 0.3853(6) 0.1456(7) 1.1938(3) 0.065(3) Uani 1 1 d . U . . .
H83 H 0.3667 0.1358 1.1652 0.078 Uiso 1 1 calc R U . . .
C84 C 0.2863(4) 0.3414(5) 1.2061(2) 0.0290(18) Uani 1 1 d . . . . .
C85 C 0.2244(4) 0.3145(6) 1.1944(3) 0.038(2) Uani 1 1 d . . . . .
H85 H 0.2079 0.2819 1.1702 0.045 Uiso 1 1 calc R U . . .
C86 C 0.1865(5) 0.3349(7) 1.2180(3) 0.051(3) Uani 1 1 d . . . . .
H86 H 0.1444 0.3152 1.2104 0.062 Uiso 1 1 calc R U . . .
C87 C 0.2102(5) 0.3839(7) 1.2524(3) 0.054(3) Uani 1 1 d . . . . .
H87 H 0.1840 0.3989 1.2683 0.065 Uiso 1 1 calc R U . . .
C88 C 0.2702(6) 0.4109(7) 1.2638(3) 0.054(3) Uani 1 1 d . . . . .
H88 H 0.2857 0.4448 1.2877 0.065 Uiso 1 1 calc R U . . .
C89 C 0.3100(5) 0.3902(6) 1.2413(3) 0.041(2) Uani 1 1 d . . . . .
H89 H 0.3525 0.4089 1.2498 0.049 Uiso 1 1 calc R U . . .
C90 C 0.2895(5) 0.5276(5) 1.1712(3) 0.037(2) Uani 1 1 d . . . . .
C91 C 0.2249(5) 0.5267(7) 1.1586(3) 0.047(2) Uani 1 1 d . . . . .
H91 H 0.2019 0.4968 1.1345 0.056 Uiso 1 1 calc R U . . .
C92 C 0.1937(6) 0.5696(7) 1.1813(3) 0.058(3) Uani 1 1 d . . . . .
H92 H 0.1491 0.5675 1.1730 0.069 Uiso 1 1 calc R U . . .
C93 C 0.2257(6) 0.6149(7) 1.2153(3) 0.057(3) Uani 1 1 d . . . . .
H93 H 0.2035 0.6451 1.2302 0.068 Uiso 1 1 calc R U . . .
C94 C 0.2906(6) 0.6165(6) 1.2278(4) 0.056(3) Uani 1 1 d . . . . .
H94 H 0.3132 0.6479 1.2514 0.067 Uiso 1 1 calc R U . . .
C95 C 0.3230(5) 0.5725(6) 1.2061(3) 0.047(2) Uani 1 1 d . . . . .
H95 H 0.3677 0.5729 1.2149 0.056 Uiso 1 1 calc R U . . .
C96 C 0.3767(5) 0.5644(5) 1.1299(3) 0.040(2) Uani 1 1 d . . . . .
C97 C 0.3541(6) 0.6044(6) 1.0920(3) 0.051(3) Uani 1 1 d . . . . .
H97 H 0.3174 0.5842 1.0716 0.062 Uiso 1 1 calc R U . . .
C98 C 0.3864(8) 0.6753(7) 1.0844(4) 0.072(4) Uani 1 1 d . . . . .
H98 H 0.3720 0.7034 1.0587 0.086 Uiso 1 1 calc R U . . .
C99 C 0.4398(8) 0.7042(7) 1.1150(5) 0.082(5) Uani 1 1 d . . . . .
H99 H 0.4609 0.7531 1.1102 0.098 Uiso 1 1 calc R U . . .
C100 C 0.4624(7) 0.6624(7) 1.1523(4) 0.068(4) Uani 1 1 d . . . . .
H100 H 0.4994 0.6816 1.1726 0.081 Uiso 1 1 calc R U . . .
C101 C 0.4309(5) 0.5929(6) 1.1597(3) 0.050(3) Uani 1 1 d . . . . .
H101 H 0.4461 0.5642 1.1853 0.060 Uiso 1 1 calc R U . . .
C102 C 0.4972(5) 0.2072(6) 0.9837(3) 0.040(2) Uani 1 1 d . . . . .
O1 O 0.3399(3) 0.7341(4) 0.91405(19) 0.0405(15) Uani 1 1 d . . . . .
O2 O 0.5674(3) -0.1121(5) 1.1332(2) 0.0530(18) Uani 1 1 d . . . . .
O4 O 0.3844(3) 0.2600(5) 0.9671(2) 0.059(2) Uani 1 1 d . . . . .
O5 O 0.4469(3) 0.2508(4) 1.03829(18) 0.0454(16) Uani 1 1 d . . . . .
O6 O 0.4680(3) 0.3605(4) 0.9958(2) 0.0526(18) Uani 1 1 d . . . . .
F1 F 0.4942(3) 0.2178(4) 0.94474(17) 0.0595(16) Uani 1 1 d . . . . .
F2 F 0.4825(3) 0.1273(3) 0.9873(2) 0.0643(18) Uani 1 1 d . . . . .
F3 F 0.5557(3) 0.2202(5) 1.0061(2) 0.072(2) Uani 1 1 d . . . . .
O7 O 0.1924(5) 0.1403(8) 1.1166(3) 0.047(2) Uani 0.572(3) 1 d . U P B 1
O8 O 0.2517(5) 0.0198(8) 1.1510(3) 0.047(2) Uani 0.572(3) 1 d . U P B 1
O9 O 0.1842(6) 0.0219(9) 1.0779(3) 0.057(3) Uani 0.572(3) 1 d . . P B 1
S2 S 0.1991(2) 0.0561(3) 1.12001(14) 0.0523(12) Uani 0.572(3) 1 d . . P B 1
C103 C 0.1317(6) 0.0297(8) 1.1357(4) 0.0189(19) Uani 0.572(3) 1 d . . P B 1
F4 F 0.1363(6) 0.0599(10) 1.1709(4) 0.088(4) Uani 0.572(3) 1 d . . P B 1
F5 F 0.1248(7) -0.0542(9) 1.1367(4) 0.092(5) Uani 0.572(3) 1 d . . P B 1
F6 F 0.0799(6) 0.0563(9) 1.1089(4) 0.077(4) Uani 0.572(3) 1 d . . P B 1
O10 O 0.1870(7) 0.5280(9) 1.0281(4) 0.061(2) Uani 0.541(3) 1 d . . P C 2
O11 O 0.1023(7) 0.5468(9) 1.0517(4) 0.061(2) Uani 0.541(3) 1 d . . P C 2
O12 O 0.0923(7) 0.4638(9) 0.9913(4) 0.061(2) Uani 0.541(3) 1 d . U P C 2
S3 S 0.1247(2) 0.5280(3) 1.01799(15) 0.0419(11) Uani 0.541(3) 1 d . . P C 2
C104 C 0.1041(6) 0.6243(9) 0.9851(4) 0.0189(19) Uani 0.541(3) 1 d . . P C 2
F7 F 0.1333(7) 0.6849(8) 1.0052(4) 0.080(4) Uani 0.541(3) 1 d . . P C 2
F8 F 0.1216(6) 0.6140(9) 0.9540(5) 0.081(4) Uani 0.541(3) 1 d . . P C 2
F9 F 0.0458(6) 0.6374(8) 0.9751(4) 0.073(4) Uani 0.541(3) 1 d . . P C 2
O13 O 0.0540(5) 0.0701(7) 0.8246(3) 0.082(3) Uani 0.887(3) 1 d . . P D 3
O14 O -0.0269(4) 0.0350(6) 0.7614(3) 0.068(3) Uani 0.887(3) 1 d . . P D 3
O15 O 0.0016(5) -0.0610(8) 0.8195(3) 0.092(3) Uani 0.887(3) 1 d . U P D 3
S4 S 0.01975(14) 0.0103(2) 0.79746(8) 0.0506(8) Uani 0.887(3) 1 d . . P D 3
C105 C 0.0784(10) -0.0392(16) 0.7824(5) 0.115(7) Uani 0.887(3) 1 d . . P D 3
F10 F 0.1069(6) 0.0203(9) 0.7637(3) 0.129(4) Uani 0.887(3) 1 d . . P D 3
F11 F 0.1263(6) -0.0706(10) 0.8143(3) 0.157(6) Uani 0.887(3) 1 d . . P D 3
F12 F 0.0619(7) -0.0991(9) 0.7559(4) 0.155(6) Uani 0.887(3) 1 d . . P D 3
P1 P 0.23038(9) 0.18099(13) 0.93125(6) 0.0249(4) Uani 1 1 d . . . . .
P2 P 0.14521(10) 0.09992(13) 0.97273(6) 0.0253(4) Uani 1 1 d . . . . .
P3 P 0.11398(11) 0.27130(14) 0.93457(6) 0.0318(5) Uani 1 1 d . . . . .
P4 P 0.43343(10) 0.35247(13) 1.13780(6) 0.0265(4) Uani 1 1 d . . . . .
P5 P 0.33331(10) 0.30359(13) 1.17486(6) 0.0266(4) Uani 1 1 d . . . . .
P6 P 0.32911(11) 0.47639(13) 1.13781(7) 0.0315(5) Uani 1 1 d . . . . .
S1 S 0.44300(10) 0.27821(13) 0.99754(6) 0.0287(4) Uani 1 1 d . . . . .
Ag1 Ag 0.28062(3) 0.27783(4) 0.98501(2) 0.03153(16) Uani 1 1 d . . . . .
Ag2 Ag 0.23061(3) 0.14221(4) 1.03076(2) 0.03169(16) Uani 1 1 d . . . . .
Ag3 Ag 0.15657(3) 0.31294(4) 1.00566(2) 0.03748(17) Uani 1 1 d . . . . .
Ag4 Ag 0.36550(3) 0.29454(4) 1.07173(2) 0.02860(15) Uani 1 1 d . . . . .
Ag5 Ag 0.26710(3) 0.24627(4) 1.10691(2) 0.03095(15) Uani 1 1 d . . . . .
Ag6 Ag 0.26122(3) 0.41436(4) 1.07265(2) 0.03834(17) Uani 1 1 d . . . . .
O3 O -0.0528(5) 0.3615(8) 1.1609(4) 0.123(2) Uani 1 1 d D . . . .

loop_
_atom_site_aniso_label
_atom_site_aniso_U_11
_atom_site_aniso_U_22
_atom_site_aniso_U_33
_atom_site_aniso_U_23
_atom_site_aniso_U_13
_atom_site_aniso_U_12
C1 0.037(5) 0.026(4) 0.024(4) -0.004(3) 0.009(4) -0.005(4)
C2 0.036(5) 0.027(4) 0.029(4) -0.013(4) 0.013(4) -0.005(4)
C3 0.039(5) 0.018(4) 0.027(4) -0.001(3) 0.012(4) -0.005(3)
C4 0.040(5) 0.025(4) 0.048(5) 0.003(4) 0.023(4) 0.001(4)
C5 0.038(5) 0.022(4) 0.044(5) 0.004(4) 0.018(4) 0.009(4)
C6 0.043(5) 0.017(4) 0.036(4) 0.001(3) 0.017(4) -0.002(3)
C7 0.046(5) 0.029(5) 0.050(5) 0.009(4) 0.029(5) 0.004(4)
C8 0.045(5) 0.019(4) 0.053(5) 0.010(4) 0.024(4) 0.007(4)
C9 0.071(7) 0.037(5) 0.054(6) 0.013(5) 0.042(6) -0.001(5)
C10 0.035(5) 0.030(4) 0.014(3) 0.002(3) 0.004(3) -0.009(4)
C11 0.032(4) 0.023(4) 0.021(4) -0.001(3) 0.010(3) -0.011(4)
C12 0.040(5) 0.027(4) 0.019(4) -0.008(3) 0.009(3) -0.007(4)
C13 0.043(5) 0.033(5) 0.027(4) 0.000(4) 0.014(4) -0.004(4)
C14 0.037(5) 0.041(5) 0.030(4) -0.009(4) 0.018(4) -0.002(4)
C15 0.047(5) 0.038(5) 0.040(5) -0.001(4) 0.017(4) 0.006(4)
C16 0.058(6) 0.039(5) 0.044(5) 0.011(4) 0.029(5) 0.007(5)
C17 0.041(5) 0.041(5) 0.037(5) 0.001(4) 0.024(4) -0.005(4)
C18 0.061(7) 0.096(10) 0.047(6) -0.002(6) 0.017(6) 0.033(7)
C19 0.050(6) 0.038(5) 0.036(5) -0.003(4) 0.013(4) -0.002(4)
C20 0.041(5) 0.062(7) 0.026(4) -0.006(4) 0.006(4) 0.000(5)
C21 0.099(4) 0.178(6) 0.111(4) -0.008(4) 0.061(3) -0.008(4)
C22 0.099(4) 0.178(6) 0.111(4) -0.008(4) 0.061(3) -0.008(4)
C23 0.099(4) 0.178(6) 0.111(4) -0.008(4) 0.061(3) -0.008(4)
C24 0.099(4) 0.178(6) 0.111(4) -0.008(4) 0.061(3) -0.008(4)
C25 0.099(4) 0.178(6) 0.111(4) -0.008(4) 0.061(3) -0.008(4)
C26 0.099(4) 0.178(6) 0.111(4) -0.008(4) 0.061(3) -0.008(4)
C27 0.099(4) 0.178(6) 0.111(4) -0.008(4) 0.061(3) -0.008(4)
C28 0.024(4) 0.025(4) 0.021(4) -0.002(3) 0.000(3) 0.007(3)
C29 0.031(4) 0.043(5) 0.026(4) 0.010(4) 0.009(4) 0.001(4)
C30 0.031(5) 0.043(5) 0.033(5) 0.001(4) 0.008(4) 0.007(4)
C31 0.051(6) 0.081(8) 0.030(5) -0.010(5) 0.011(5) -0.003(6)
C32 0.067(8) 0.113(11) 0.043(6) 0.031(7) 0.021(6) -0.003(8)
C33 0.060(8) 0.111(11) 0.057(7) 0.032(7) 0.006(6) -0.030(8)
C34 0.053(6) 0.073(8) 0.034(5) 0.015(5) 0.004(5) -0.015(6)
C35 0.030(4) 0.027(4) 0.029(4) -0.003(3) 0.013(3) 0.001(3)
C36 0.028(4) 0.033(4) 0.026(4) -0.007(3) 0.010(3) -0.002(3)
C37 0.034(5) 0.040(5) 0.041(5) -0.004(4) 0.004(4) 0.010(4)
C38 0.041(5) 0.034(5) 0.056(6) -0.006(4) 0.021(5) 0.006(4)
C39 0.040(5) 0.033(5) 0.045(5) -0.008(4) 0.020(4) -0.003(4)
C40 0.031(4) 0.039(5) 0.026(4) -0.006(4) 0.007(3) -0.003(4)
C41 0.031(4) 0.019(4) 0.029(4) 0.001(3) 0.012(3) 0.007(3)
C42 0.036(5) 0.040(5) 0.036(5) 0.007(4) 0.014(4) 0.006(4)
C43 0.049(6) 0.037(5) 0.065(7) 0.020(5) 0.031(5) 0.026(5)
C44 0.049(6) 0.027(5) 0.071(7) -0.002(5) 0.032(5) 0.002(4)
C45 0.041(5) 0.030(5) 0.063(6) -0.009(4) 0.024(5) -0.006(4)
C46 0.039(5) 0.030(5) 0.040(5) -0.002(4) 0.007(4) -0.001(4)
C47 0.026(4) 0.023(4) 0.029(4) 0.012(3) 0.009(3) 0.004(3)
C48 0.032(5) 0.037(5) 0.030(4) -0.001(4) 0.008(4) 0.007(4)
C49 0.034(5) 0.048(6) 0.046(5) 0.011(4) 0.015(4) 0.008(4)
C50 0.040(5) 0.045(6) 0.054(6) 0.004(5) 0.026(5) 0.009(4)
C51 0.047(6) 0.038(5) 0.040(5) -0.005(4) 0.024(4) 0.001(4)
C52 0.036(5) 0.030(4) 0.029(4) 0.002(3) 0.012(4) 0.000(4)
C53 0.037(2) 0.046(3) 0.039(3) 0.006(3) 0.008(2) 0.010(2)
C54 0.037(2) 0.046(3) 0.039(3) 0.006(3) 0.008(2) 0.010(2)
C55 0.037(2) 0.046(3) 0.039(3) 0.006(3) 0.008(2) 0.010(2)
C56 0.037(2) 0.046(3) 0.039(3) 0.006(3) 0.008(2) 0.010(2)
C57 0.037(2) 0.046(3) 0.039(3) 0.006(3) 0.008(2) 0.010(2)
C58 0.037(2) 0.046(3) 0.039(3) 0.006(3) 0.008(2) 0.010(2)
C531 0.037(2) 0.046(3) 0.039(3) 0.006(3) 0.008(2) 0.010(2)
C541 0.037(2) 0.046(3) 0.039(3) 0.006(3) 0.008(2) 0.010(2)
C551 0.037(2) 0.046(3) 0.039(3) 0.006(3) 0.008(2) 0.010(2)
C561 0.037(2) 0.046(3) 0.039(3) 0.006(3) 0.008(2) 0.010(2)
C571 0.037(2) 0.046(3) 0.039(3) 0.006(3) 0.008(2) 0.010(2)
C581 0.037(2) 0.046(3) 0.039(3) 0.006(3) 0.008(2) 0.010(2)
C59 0.041(4) 0.031(2) 0.0322(19) 0.0032(16) 0.007(3) 0.002(2)
C60 0.041(4) 0.031(2) 0.0322(19) 0.0032(16) 0.007(3) 0.002(2)
C61 0.041(4) 0.031(2) 0.0322(19) 0.0032(16) 0.007(3) 0.002(2)
C62 0.041(4) 0.031(2) 0.0322(19) 0.0032(16) 0.007(3) 0.002(2)
C63 0.041(4) 0.031(2) 0.0322(19) 0.0032(16) 0.007(3) 0.002(2)
C64 0.041(4) 0.031(2) 0.0322(19) 0.0032(16) 0.007(3) 0.002(2)
C591 0.041(4) 0.031(2) 0.0322(19) 0.0032(16) 0.007(3) 0.002(2)
C601 0.041(4) 0.031(2) 0.0322(19) 0.0032(16) 0.007(3) 0.002(2)
C611 0.041(4) 0.031(2) 0.0322(19) 0.0032(16) 0.007(3) 0.002(2)
C621 0.041(4) 0.031(2) 0.0322(19) 0.0032(16) 0.007(3) 0.002(2)
C631 0.041(4) 0.031(2) 0.0322(19) 0.0032(16) 0.007(3) 0.002(2)
C641 0.041(4) 0.031(2) 0.0322(19) 0.0032(16) 0.007(3) 0.002(2)
C65 0.036(4) 0.025(4) 0.020(4) -0.002(3) 0.013(3) -0.006(3)
C66 0.038(5) 0.024(4) 0.035(4) -0.009(3) 0.020(4) -0.012(4)
C67 0.047(5) 0.024(4) 0.030(4) -0.004(3) 0.024(4) -0.005(4)
C68 0.061(6) 0.028(5) 0.042(5) -0.002(4) 0.032(5) -0.006(4)
C69 0.065(7) 0.043(6) 0.059(7) -0.009(5) 0.036(6) -0.023(5)
C70 0.066(7) 0.064(7) 0.062(7) -0.010(6) 0.020(6) -0.039(6)
C71 0.056(6) 0.050(6) 0.040(5) -0.004(5) 0.017(5) -0.022(5)
C72 0.029(4) 0.034(4) 0.027(4) 0.001(3) 0.009(3) -0.012(3)
C73 0.052(5) 0.032(5) 0.025(4) -0.005(4) 0.018(4) -0.010(4)
C74 0.068(7) 0.034(5) 0.047(6) 0.007(4) 0.029(5) 0.004(5)
C75 0.047(6) 0.058(6) 0.036(5) 0.012(5) 0.015(4) 0.008(5)
C76 0.045(6) 0.060(6) 0.030(5) -0.001(4) 0.006(4) -0.004(5)
C77 0.041(5) 0.042(5) 0.031(4) -0.009(4) 0.015(4) -0.007(4)
C78 0.040(5) 0.030(4) 0.028(4) 0.000(3) 0.014(4) -0.014(4)
C79 0.052(6) 0.045(6) 0.034(5) -0.009(4) 0.008(4) 0.003(5)
C80 0.042(5) 0.055(6) 0.023(4) -0.005(4) 0.000(4) -0.009(5)
C81 0.078(8) 0.043(6) 0.037(5) 0.006(5) 0.011(5) -0.008(5)
C82 0.128(9) 0.056(6) 0.053(6) -0.001(5) 0.008(6) 0.014(6)
C83 0.106(7) 0.040(5) 0.034(5) -0.005(4) 0.002(5) 0.007(5)
C84 0.040(5) 0.025(4) 0.022(4) 0.003(3) 0.010(4) 0.000(4)
C85 0.047(5) 0.035(5) 0.033(5) 0.002(4) 0.016(4) -0.002(4)
C86 0.051(6) 0.057(7) 0.053(6) -0.003(5) 0.027(5) -0.006(5)
C87 0.068(7) 0.063(7) 0.046(6) -0.008(5) 0.039(6) 0.008(6)
C88 0.084(8) 0.054(6) 0.031(5) -0.016(5) 0.028(5) -0.002(6)
C89 0.052(6) 0.039(5) 0.031(5) -0.007(4) 0.011(4) -0.007(4)
C90 0.056(6) 0.022(4) 0.041(5) 0.005(4) 0.027(4) 0.008(4)
C91 0.055(6) 0.049(6) 0.038(5) 0.011(4) 0.018(5) 0.009(5)
C92 0.057(7) 0.067(7) 0.056(7) 0.011(6) 0.028(6) 0.023(6)
C93 0.081(8) 0.045(6) 0.060(7) 0.003(5) 0.046(6) 0.019(6)
C94 0.083(8) 0.038(6) 0.064(7) -0.011(5) 0.049(6) 0.000(5)
C95 0.058(6) 0.037(5) 0.054(6) -0.013(5) 0.031(5) -0.005(5)
C96 0.069(7) 0.019(4) 0.050(5) -0.006(4) 0.044(5) -0.002(4)
C97 0.086(8) 0.028(5) 0.059(6) 0.002(4) 0.050(6) 0.011(5)
C98 0.136(12) 0.032(6) 0.087(9) 0.013(6) 0.089(10) 0.010(7)
C99 0.145(14) 0.029(6) 0.113(11) -0.021(7) 0.101(11) -0.029(7)
C100 0.102(10) 0.042(6) 0.087(9) -0.018(6) 0.069(8) -0.025(6)
C101 0.070(7) 0.039(5) 0.058(6) -0.017(5) 0.043(6) -0.016(5)
C102 0.051(6) 0.036(5) 0.036(5) 0.006(4) 0.019(4) 0.005(4)
O1 0.060(4) 0.022(3) 0.049(4) 0.009(3) 0.031(3) 0.006(3)
O2 0.054(4) 0.054(4) 0.055(4) 0.004(3) 0.022(4) 0.023(4)
O4 0.044(4) 0.092(6) 0.045(4) -0.020(4) 0.020(3) -0.002(4)
O5 0.068(4) 0.044(4) 0.034(3) 0.010(3) 0.030(3) 0.019(3)
O6 0.063(5) 0.032(3) 0.077(5) 0.014(3) 0.043(4) 0.004(3)
F1 0.078(4) 0.073(4) 0.044(3) 0.005(3) 0.043(3) 0.007(3)
F2 0.108(5) 0.031(3) 0.078(4) 0.000(3) 0.064(4) 0.009(3)
F3 0.046(4) 0.087(5) 0.077(5) -0.024(4) 0.008(3) 0.023(3)
O7 0.041(4) 0.055(4) 0.048(4) 0.023(3) 0.020(3) -0.012(3)
O8 0.041(4) 0.055(4) 0.048(4) 0.023(3) 0.020(3) -0.012(3)
O9 0.062(8) 0.078(9) 0.025(6) -0.001(6) 0.007(6) -0.001(7)
S2 0.050(3) 0.056(3) 0.043(2) 0.014(2) 0.005(2) -0.023(2)
C103 0.016(5) 0.027(5) 0.013(4) 0.003(4) 0.004(4) -0.011(4)
F4 0.074(8) 0.139(13) 0.051(7) 0.001(8) 0.022(6) -0.029(8)
F5 0.097(10) 0.093(10) 0.081(9) 0.014(8) 0.023(8) -0.045(8)
F6 0.063(7) 0.116(11) 0.056(7) -0.009(7) 0.025(6) -0.036(7)
O10 0.079(5) 0.047(4) 0.065(5) 0.011(4) 0.033(4) -0.006(4)
O11 0.079(5) 0.047(4) 0.065(5) 0.011(4) 0.033(4) -0.006(4)
O12 0.079(5) 0.047(4) 0.065(5) 0.011(4) 0.033(4) -0.006(4)
S3 0.047(3) 0.032(2) 0.053(3) -0.0017(19) 0.026(2) 0.0076(19)
C104 0.016(5) 0.027(5) 0.013(4) 0.003(4) 0.004(4) -0.011(4)
F7 0.091(10) 0.059(8) 0.094(10) 0.024(7) 0.036(8) 0.000(7)
F8 0.074(9) 0.069(9) 0.094(10) 0.043(8) 0.016(8) 0.005(7)
F9 0.071(8) 0.057(8) 0.082(9) 0.021(7) 0.014(7) 0.019(6)
O13 0.059(6) 0.085(7) 0.100(8) -0.021(6) 0.021(6) -0.010(5)
O14 0.055(5) 0.075(6) 0.064(6) 0.044(5) 0.005(4) -0.005(5)
O15 0.081(6) 0.106(7) 0.080(6) 0.039(5) 0.010(5) -0.002(5)
S4 0.0502(17) 0.0617(19) 0.0339(14) 0.0049(13) 0.0049(12) 0.0150(14)
C105 0.124(16) 0.16(2) 0.039(8) 0.020(11) 0.001(10) 0.029(15)
F10 0.118(9) 0.187(13) 0.079(7) 0.039(8) 0.027(6) -0.002(9)
F11 0.160(11) 0.231(15) 0.067(6) 0.031(8) 0.017(7) 0.134(11)
F12 0.198(14) 0.147(11) 0.088(8) -0.051(8) 0.001(8) 0.051(10)
P1 0.0270(10) 0.0246(10) 0.0215(9) -0.0031(8) 0.0055(8) -0.0012(8)
P2 0.0271(10) 0.0257(10) 0.0213(9) 0.0032(8) 0.0051(8) 0.0048(8)
P3 0.0401(12) 0.0276(11) 0.0255(10) 0.0050(9) 0.0072(9) 0.0143(9)
P4 0.0332(11) 0.0274(10) 0.0207(9) -0.0047(8) 0.0111(8) -0.0075(9)
P5 0.0365(11) 0.0250(10) 0.0201(9) -0.0051(8) 0.0114(9) -0.0088(9)
P6 0.0454(13) 0.0235(10) 0.0304(11) -0.0011(9) 0.0190(10) -0.0024(9)
S1 0.0332(11) 0.0300(10) 0.0268(10) 0.0040(8) 0.0152(9) -0.0011(8)
Ag1 0.0357(3) 0.0279(3) 0.0271(3) -0.0063(3) 0.0044(3) -0.0034(3)
Ag2 0.0312(3) 0.0396(4) 0.0200(3) -0.0003(3) 0.0022(2) 0.0067(3)
Ag3 0.0496(4) 0.0358(4) 0.0270(3) -0.0005(3) 0.0121(3) 0.0131(3)
Ag4 0.0393(4) 0.0276(3) 0.0194(3) -0.0010(2) 0.0100(3) -0.0060(3)
Ag5 0.0415(4) 0.0285(3) 0.0256(3) -0.0058(3) 0.0146(3) -0.0083(3)
Ag6 0.0532(4) 0.0330(4) 0.0323(3) 0.0032(3) 0.0185(3) -0.0001(3)
O3 0.099(4) 0.178(6) 0.111(4) -0.008(4) 0.061(3) -0.008(4)

loop_
_atom_type_symbol
_atom_type_description
_atom_type_scat_dispersion_real
_atom_type_scat_dispersion_imag
_atom_type_scat_source
C C 0.0033 0.0016 'International Tables Vol C Tables 4.2.6.8 and 6.1.1.4'
H H 0.0000 0.0000 'International Tables Vol C Tables 4.2.6.8 and 6.1.1.4'
O O 0.0106 0.0060 'International Tables Vol C Tables 4.2.6.8 and 6.1.1.4'
F F 0.0171 0.0103 'International Tables Vol C Tables 4.2.6.8 and 6.1.1.4'
P P 0.1023 0.0942 'International Tables Vol C Tables 4.2.6.8 and 6.1.1.4'
S S 0.1246 0.1234 'International Tables Vol C Tables 4.2.6.8 and 6.1.1.4'
Ag Ag -0.8971 1.1015 'International Tables Vol C Tables 4.2.6.8 and 6.1.1.4'

loop_
_geom_angle_atom_site_label_1
_geom_angle_atom_site_label_2
_geom_angle_atom_site_label_3
_geom_angle
C2 C1 Ag1 116.3(6)
C2 C1 Ag4 144.9(7)
Ag1 C1 Ag4 85.6(3)
C2 C1 Ag6 109.0(6)
Ag1 C1 Ag6 116.2(4)
Ag4 C1 Ag6 81.4(3)
C1 C2 C3 175.6(9)
C8 C3 C4 117.8(7)
C8 C3 C2 120.1(7)
C4 C3 C2 122.0(8)
C5 C4 C3 121.0(8)
C5 C4 H4 119.5
C3 C4 H4 119.5
C4 C5 C6 120.2(8)
C4 C5 H5 119.9
C6 C5 H5 119.9
O1 C6 C7 124.9(8)
O1 C6 C5 115.5(7)
C7 C6 C5 119.6(7)
C6 C7 C8 119.5(8)
C6 C7 H7 120.3
C8 C7 H7 120.3
C3 C8 C7 121.9(8)
C3 C8 H8 119.0
C7 C8 H8 119.0
O1 C9 H9A 109.5
O1 C9 H9B 109.5
H9A C9 H9B 109.5
O1 C9 H9C 109.5
H9A C9 H9C 109.5
H9B C9 H9C 109.5
C11 C10 Ag2 125.5(6)
C11 C10 Ag5 142.8(6)
Ag2 C10 Ag5 85.0(3)
C11 C10 Ag4 104.5(6)
Ag2 C10 Ag4 112.8(3)
Ag5 C10 Ag4 77.1(2)
C10 C11 C12 176.8(8)
C17 C12 C13 116.8(8)
C17 C12 C11 120.4(7)
C13 C12 C11 122.8(7)
C14 C13 C12 121.9(8)
C14 C13 H13 119.1
C12 C13 H13 119.1
C13 C14 C15 119.6(8)
C13 C14 H14 120.2
C15 C14 H14 120.2
O2 C15 C16 115.7(8)
O2 C15 C14 124.5(8)
C16 C15 C14 119.8(9)
C17 C16 C15 120.9(9)
C17 C16 H16 119.6
C15 C16 H16 119.6
C16 C17 C12 121.0(8)
C16 C17 H17 119.5
C12 C17 H17 119.5
O2 C18 H18A 109.5
O2 C18 H18B 109.5
H18A C18 H18B 109.5
O2 C18 H18C 109.5
H18A C18 H18C 109.5
H18B C18 H18C 109.5
C20 C19 Ag3 123.9(8)
C20 C19 Ag6 132.7(8)
Ag3 C19 Ag6 90.6(4)
C20 C19 Ag5 114.3(7)
Ag3 C19 Ag5 109.1(4)
Ag6 C19 Ag5 75.9(3)
C19 C20 C21 179.3(12)
C22 C21 C26 120.0
C22 C21 C20 120.4(9)
C26 C21 C20 119.6(9)
C23 C22 C21 120.0
C23 C22 H22 120.0
C21 C22 H22 120.0
C22 C23 C24 120.0
C22 C23 H23 120.0
C24 C23 H23 120.0
O3 C24 C23 116.7(6)
O3 C24 C25 123.0(6)
C23 C24 C25 120.0
C26 C25 C24 120.0
C26 C25 H25 120.0
C24 C25 H25 120.0
C25 C26 C21 120.0
C25 C26 H26 120.0
C21 C26 H26 120.0
O3 C27 H27A 109.5
O3 C27 H27B 109.5
H27A C27 H27B 109.5
O3 C27 H27C 109.5
H27A C27 H27C 109.5
H27B C27 H27C 109.5
P1 C28 P2 107.9(4)
P1 C28 P3 107.4(4)
P2 C28 P3 106.2(4)
P1 C28 H28 111.7
P2 C28 H28 111.7
P3 C28 H28 111.7
C34 C29 C30 119.1(8)
C34 C29 P1 118.4(7)
C30 C29 P1 122.3(7)
C29 C30 C31 119.6(9)
C29 C30 H30 120.2
C31 C30 H30 120.2
C32 C31 C30 120.4(10)
C32 C31 H31 119.8
C30 C31 H31 119.8
C31 C32 C33 120.8(10)
C31 C32 H32 119.6
C33 C32 H32 119.6
C32 C33 C34 118.6(11)
C32 C33 H33 120.7
C34 C33 H33 120.7
C29 C34 C33 121.5(10)
C29 C34 H34 119.3
C33 C34 H34 119.3
C36 C35 C40 119.2(8)
C36 C35 P1 117.9(6)
C40 C35 P1 122.8(6)
C35 C36 C37 120.5(8)
C35 C36 H36 119.8
C37 C36 H36 119.8
C38 C37 C36 120.3(8)
C38 C37 H37 119.8
C36 C37 H37 119.8
C37 C38 C39 119.6(9)
C37 C38 H38 120.2
C39 C38 H38 120.2
C38 C39 C40 120.5(8)
C38 C39 H39 119.8
C40 C39 H39 119.8
C39 C40 C35 120.0(8)
C39 C40 H40 120.0
C35 C40 H40 120.0
C42 C41 C46 120.4(8)
C42 C41 P2 117.2(6)
C46 C41 P2 122.4(6)
C41 C42 C43 119.2(9)
C41 C42 H42 120.4
C43 C42 H42 120.4
C44 C43 C42 119.8(9)
C44 C43 H43 120.1
C42 C43 H43 120.1
C43 C44 C45 120.4(9)
C43 C44 H44 119.8
C45 C44 H44 119.8
C46 C45 C44 120.3(10)
C46 C45 H45 119.8
C44 C45 H45 119.8
C45 C46 C41 119.8(9)
C45 C46 H46 120.1
C41 C46 H46 120.1
C52 C47 C48 120.0(7)
C52 C47 P2 117.3(6)
C48 C47 P2 122.5(6)
C47 C48 C49 119.5(8)
C47 C48 H48 120.3
C49 C48 H48 120.3
C50 C49 C48 119.8(9)
C50 C49 H49 120.1
C48 C49 H49 120.1
C51 C50 C49 120.3(9)
C51 C50 H50 119.8
C49 C50 H50 119.8
C50 C51 C52 120.3(8)
C50 C51 H51 119.8
C52 C51 H51 119.8
C47 C52 C51 119.9(8)
C47 C52 H52 120.1
C51 C52 H52 120.1
C54 C53 C58 120.0
C54 C53 P3 122.0(7)
C58 C53 P3 118.0(7)
C53 C54 C55 120.0
C53 C54 H54 120.0
C55 C54 H54 120.0
C56 C55 C54 120.0
C56 C55 H55 120.0
C54 C55 H55 120.0
C55 C56 C57 120.0
C55 C56 H56 120.0
C57 C56 H56 120.0
C58 C57 C56 120.0
C58 C57 H57 120.0
C56 C57 H57 120.0
C57 C58 C53 120.0
C57 C58 H58 120.0
C53 C58 H58 120.0
C541 C531 C581 120.0
C541 C531 P3 122.6(10)
C581 C531 P3 117.3(10)
C551 C541 C531 120.0
C551 C541 H541 120.0
C531 C541 H541 120.0
C541 C551 C561 120.0
C541 C551 H551 120.0
C561 C551 H551 120.0
C551 C561 C571 120.0
C551 C561 H561 120.0
C571 C561 H561 120.0
C581 C571 C561 120.0
C581 C571 H571 120.0
C561 C571 H571 120.0
C571 C581 C531 120.0
C571 C581 H581 120.0
C531 C581 H581 120.0
C60 C59 C64 120.0
C60 C59 P3 119.2(9)
C64 C59 P3 120.8(9)
C61 C60 C59 120.0
C61 C60 H60 120.0
C59 C60 H60 120.0
C60 C61 C62 120.0
C60 C61 H61 120.0
C62 C61 H61 120.0
C61 C62 C63 120.0
C61 C62 H62 120.0
C63 C62 H62 120.0
C64 C63 C62 120.0
C64 C63 H63 120.0
C62 C63 H63 120.0
C63 C64 C59 120.0
C63 C64 H64 120.0
C59 C64 H64 120.0
C601 C591 C641 120.0
C601 C591 P3 123.4(9)
C641 C591 P3 116.5(9)
C611 C601 C591 120.0
C611 C601 H601 120.0
C591 C601 H601 120.0
C601 C611 C621 120.0
C601 C611 H611 120.0
C621 C611 H611 120.0
C611 C621 C631 120.0
C611 C621 H621 120.0
C631 C621 H621 120.0
C641 C631 C621 120.0
C641 C631 H631 120.0
C621 C631 H631 120.0
C631 C641 C591 120.0
C631 C641 H641 120.0
C591 C641 H641 120.0
P5 C65 P6 105.9(4)
P5 C65 P4 105.7(4)
P6 C65 P4 107.8(4)
P5 C65 H65 112.3
P6 C65 H65 112.3
P4 C65 H65 112.3
C71 C66 C67 119.7(8)
C71 C66 P4 122.3(7)
C67 C66 P4 117.6(6)
C68 C67 C66 120.6(8)
C68 C67 H67 119.7
C66 C67 H67 119.7
C69 C68 C67 119.5(9)
C69 C68 H68 120.2
C67 C68 H68 120.2
C70 C69 C68 120.6(9)
C70 C69 H69 119.7
C68 C69 H69 119.7
C69 C70 C71 120.6(10)
C69 C70 H70 119.7
C71 C70 H70 119.7
C66 C71 C70 118.8(10)
C66 C71 H71 120.6
C70 C71 H71 120.6
C73 C72 C77 119.1(8)
C73 C72 P4 116.8(6)
C77 C72 P4 124.0(7)
C72 C73 C74 121.1(8)
C72 C73 H73 119.5
C74 C73 H73 119.5
C75 C74 C73 119.7(9)
C75 C74 H74 120.2
C73 C74 H74 120.2
C74 C75 C76 120.4(9)
C74 C75 H75 119.8
C76 C75 H75 119.8
C75 C76 C77 120.1(9)
C75 C76 H76 119.9
C77 C76 H76 119.9
C76 C77 C72 119.6(9)
C76 C77 H77 120.2
C72 C77 H77 120.2
C83 C78 C79 116.5(9)
C83 C78 P5 118.4(7)
C79 C78 P5 124.7(7)
C80 C79 C78 121.8(9)
C80 C79 H79 119.1
C78 C79 H79 119.1
C81 C80 C79 119.6(9)
C81 C80 H80 120.2
C79 C80 H80 120.2
C82 C81 C80 119.8(11)
C82 C81 H81 120.1
C80 C81 H81 120.1
C81 C82 C83 121.2(12)
C81 C82 H82 119.4
C83 C82 H82 119.4
C78 C83 C82 121.0(10)
C78 C83 H83 119.5
C82 C83 H83 119.5
C85 C84 C89 119.7(8)
C85 C84 P5 116.1(6)
C89 C84 P5 124.0(7)
C84 C85 C86 120.2(9)
C84 C85 H85 119.9
C86 C85 H85 119.9
C87 C86 C85 119.6(10)
C87 C86 H86 120.2
C85 C86 H86 120.2
C88 C87 C86 120.6(9)
C88 C87 H87 119.7
C86 C87 H87 119.7
C87 C88 C89 121.3(9)
C87 C88 H88 119.3
C89 C88 H88 119.3
C84 C89 C88 118.6(9)
C84 C89 H89 120.7
C88 C89 H89 120.7
C91 C90 C95 120.2(9)
C91 C90 P6 117.8(7)
C95 C90 P6 121.7(7)
C90 C91 C92 119.3(10)
C90 C91 H91 120.3
C92 C91 H91 120.3
C93 C92 C91 121.3(11)
C93 C92 H92 119.3
C91 C92 H92 119.3
C92 C93 C94 119.4(10)
C92 C93 H93 120.3
C94 C93 H93 120.3
C93 C94 C95 120.3(11)
C93 C94 H94 119.8
C95 C94 H94 119.8
C94 C95 C90 119.4(10)
C94 C95 H95 120.3
C90 C95 H95 120.3
C97 C96 C101 121.0(9)
C97 C96 P6 115.5(8)
C101 C96 P6 123.5(7)
C96 C97 C98 118.7(12)
C96 C97 H97 120.6
C98 C97 H97 120.6
C99 C98 C97 119.6(12)
C99 C98 H98 120.2
C97 C98 H98 120.2
C100 C99 C98 120.8(11)
C100 C99 H99 119.6
C98 C99 H99 119.6
C101 C100 C99 119.7(13)
C101 C100 H100 120.1
C99 C100 H100 120.1
C100 C101 C96 120.2(11)
C100 C101 H101 119.9
C96 C101 H101 119.9
F3 C102 F2 109.1(8)
F3 C102 F1 107.0(8)
F2 C102 F1 106.4(8)
F3 C102 S1 112.0(7)
F2 C102 S1 111.1(6)
F1 C102 S1 111.0(6)
C6 O1 C9 117.0(7)
C15 O2 C18 117.9(8)
S1 O5 Ag4 121.7(4)
S2 O7 Ag5 128.7(7)
O7 S2 O8 120.4(8)
O7 S2 O9 107.2(8)
O8 S2 O9 117.0(8)
O7 S2 C103 100.1(7)
O8 S2 C103 104.8(6)
O9 S2 C103 104.9(7)
F4 C103 F6 109.5(13)
F4 C103 F5 108.8(13)
F6 C103 F5 104.8(12)
F4 C103 S2 111.9(10)
F6 C103 S2 111.0(9)
F5 C103 S2 110.6(11)
S3 O10 Ag6 125.3(8)
O10 S3 O12 116.9(9)
O10 S3 O11 113.6(10)
O12 S3 O11 115.8(9)
O10 S3 C104 101.3(7)
O12 S3 C104 102.8(7)
O11 S3 C104 103.6(7)
F7 C104 F9 110.0(14)
F7 C104 F8 108.8(13)
F9 C104 F8 111.5(13)
F7 C104 S3 108.1(10)
F9 C104 S3 109.5(10)
F8 C104 S3 108.8(11)
O13 S4 O14 120.3(7)
O13 S4 O15 111.2(7)
O14 S4 O15 114.5(6)
O13 S4 C105 101.6(9)
O14 S4 C105 106.5(7)
O15 S4 C105 99.3(10)
F12 C105 F11 105.8(19)
F12 C105 F10 104.1(16)
F11 C105 F10 104.8(18)
F12 C105 S4 118.0(17)
F11 C105 S4 113.7(12)
F10 C105 S4 109.2(16)
C35 P1 C29 103.7(4)
C35 P1 C28 107.2(4)
C29 P1 C28 107.0(4)
C35 P1 Ag1 113.4(3)
C29 P1 Ag1 114.0(3)
C28 P1 Ag1 110.9(2)
C41 P2 C47 105.5(4)
C41 P2 C28 105.1(3)
C47 P2 C28 109.4(3)
C41 P2 Ag2 115.6(3)
C47 P2 Ag2 112.6(3)
C28 P2 Ag2 108.2(3)
C531 P3 C591 100.5(10)
C531 P3 C28 108.5(7)
C591 P3 C28 110.1(8)
C53 P3 C28 101.8(5)
C53 P3 C59 104.8(8)
C28 P3 C59 106.5(7)
C531 P3 Ag3 114.8(6)
C591 P3 Ag3 113.6(6)
C53 P3 Ag3 122.5(5)
C28 P3 Ag3 109.0(2)
C59 P3 Ag3 110.9(6)
C72 P4 C66 101.3(4)
C72 P4 C65 105.0(4)
C66 P4 C65 110.1(4)
C72 P4 Ag4 117.4(3)
C66 P4 Ag4 111.5(3)
C65 P4 Ag4 110.9(3)
C84 P5 C78 100.4(4)
C84 P5 C65 106.8(4)
C78 P5 C65 109.8(4)
C84 P5 Ag5 112.6(3)
C78 P5 Ag5 113.6(3)
C65 P5 Ag5 112.6(2)
C96 P6 C90 100.1(4)
C96 P6 C65 107.7(4)
C90 P6 C65 107.8(4)
C96 P6 Ag6 112.9(3)
C90 P6 Ag6 117.2(3)
C65 P6 Ag6 110.4(3)
O4 S1 O6 115.9(5)
O4 S1 O5 114.1(4)
O6 S1 O5 114.3(4)
O4 S1 C102 102.6(4)
O6 S1 C102 104.5(4)
O5 S1 C102 103.1(4)
C1 Ag1 P1 166.2(2)
C1 Ag1 Ag4 48.7(2)
P1 Ag1 Ag4 145.05(6)
C1 Ag1 Ag2 110.9(2)
P1 Ag1 Ag2 77.63(5)
Ag4 Ag1 Ag2 76.92(2)
C1 Ag1 Ag3 82.3(2)
P1 Ag1 Ag3 93.15(5)
Ag4 Ag1 Ag3 95.07(2)
Ag2 Ag1 Ag3 60.99(2)
C10 Ag2 P2 165.5(2)
C10 Ag2 Ag5 49.9(2)
P2 Ag2 Ag5 144.57(6)
C10 Ag2 Ag1 82.9(2)
P2 Ag2 Ag1 95.54(5)
Ag5 Ag2 Ag1 90.99(2)
C10 Ag2 Ag3 112.7(2)
P2 Ag2 Ag3 78.46(5)
Ag5 Ag2 Ag3 74.76(2)
Ag1 Ag2 Ag3 60.32(2)
C19 Ag3 P3 166.2(3)
C19 Ag3 Ag1 110.5(3)
P3 Ag3 Ag1 79.42(6)
C19 Ag3 Ag2 85.0(3)
P3 Ag3 Ag2 92.62(5)
Ag1 Ag3 Ag2 58.69(2)
C19 Ag3 Ag6 46.6(3)
P3 Ag3 Ag6 147.19(7)
Ag1 Ag3 Ag6 75.39(2)
Ag2 Ag3 Ag6 91.97(2)
C1 Ag4 C10 119.3(3)
C1 Ag4 P4 117.6(2)
C10 Ag4 P4 115.32(18)
C1 Ag4 O5 97.4(2)
C10 Ag4 O5 99.5(3)
P4 Ag4 O5 101.23(17)
C1 Ag4 Ag5 100.7(2)
C10 Ag4 Ag5 49.5(2)
P4 Ag4 Ag5 92.50(5)
O5 Ag4 Ag5 148.92(16)
C1 Ag4 Ag1 45.7(2)
C10 Ag4 Ag1 80.31(17)
P4 Ag4 Ag1 163.17(6)
O5 Ag4 Ag1 81.20(15)
Ag5 Ag4 Ag1 93.62(3)
C1 Ag4 Ag6 51.0(2)
C10 Ag4 Ag6 102.4(2)
P4 Ag4 Ag6 90.53(5)
O5 Ag4 Ag6 147.71(14)
Ag5 Ag4 Ag6 58.30(2)
Ag1 Ag4 Ag6 79.45(2)
C10 Ag5 C19 124.4(3)
C10 Ag5 O7 96.9(4)
C19 Ag5 O7 87.4(4)
C10 Ag5 P5 114.5(2)
C19 Ag5 P5 115.5(2)
O7 Ag5 P5 110.4(3)
C10 Ag5 Ag6 109.50(19)
C19 Ag5 Ag6 50.0(2)
O7 Ag5 Ag6 137.3(3)
P5 Ag5 Ag6 88.90(5)
C10 Ag5 Ag4 53.35(19)
C19 Ag5 Ag4 104.9(2)
O7 Ag5 Ag4 149.8(3)
P5 Ag5 Ag4 89.33(5)
Ag6 Ag5 Ag4 62.36(2)
C10 Ag5 Ag2 45.04(19)
C19 Ag5 Ag2 84.4(2)
O7 Ag5 Ag2 74.5(3)
P5 Ag5 Ag2 159.25(6)
Ag6 Ag5 Ag2 100.92(3)
Ag4 Ag5 Ag2 79.39(2)
C19 Ag6 C1 116.9(3)
C19 Ag6 P6 121.6(2)
C1 Ag6 P6 115.0(2)
C19 Ag6 O10 90.8(4)
C1 Ag6 O10 94.1(4)
P6 Ag6 O10 110.6(3)
C19 Ag6 Ag5 54.1(2)
C1 Ag6 Ag5 98.7(2)
P6 Ag6 Ag5 93.64(6)
O10 Ag6 Ag5 144.6(3)
C19 Ag6 Ag4 105.7(2)
C1 Ag6 Ag4 47.5(2)
P6 Ag6 Ag4 90.25(6)
O10 Ag6 Ag4 141.6(3)
Ag5 Ag6 Ag4 59.34(2)
C19 Ag6 Ag3 42.8(2)
C1 Ag6 Ag3 78.49(19)
P6 Ag6 Ag3 164.36(6)
O10 Ag6 Ag3 74.7(3)
Ag5 Ag6 Ag3 75.76(2)
Ag4 Ag6 Ag3 94.00(2)
C24 O3 C27 117.8(9)

loop_
_geom_bond_atom_site_label_1
_geom_bond_atom_site_label_2
_geom_bond_distance
C1 C2 1.217(12)
C1 Ag1 2.149(8)
C1 Ag4 2.255(8)
C1 Ag6 2.376(8)
C2 C3 1.445(11)
C3 C8 1.377(12)
C3 C4 1.397(12)
C4 C5 1.364(12)
C4 H4 0.9500
C5 C6 1.393(12)
C5 H5 0.9500
C6 O1 1.368(10)
C6 C7 1.376(12)
C7 C8 1.377(12)
C7 H7 0.9500
C8 H8 0.9500
C9 O1 1.434(11)
C9 H9A 0.9800
C9 H9B 0.9800
C9 H9C 0.9800
C10 C11 1.210(11)
C10 Ag2 2.116(8)
C10 Ag5 2.289(8)
C10 Ag4 2.415(8)
C11 C12 1.441(12)
C12 C17 1.408(12)
C12 C13 1.413(12)
C13 C14 1.367(12)
C13 H13 0.9500
C14 C15 1.388(13)
C14 H14 0.9500
C15 O2 1.367(11)
C15 C16 1.382(13)
C16 C17 1.365(13)
C16 H16 0.9500
C17 H17 0.9500
C18 O2 1.429(13)
C18 H18A 0.9800
C18 H18B 0.9800
C18 H18C 0.9800
C19 C20 1.208(13)
C19 Ag3 2.145(9)
C19 Ag6 2.294(10)
C19 Ag5 2.423(10)
C20 C21 1.454(11)
C21 C22 1.3900
C21 C26 1.3900
C22 C23 1.3900
C22 H22 0.9500
C23 C24 1.3900
C23 H23 0.9500
C24 O3 1.386(8)
C24 C25 1.3900
C25 C26 1.3900
C25 H25 0.9500
C26 H26 0.9500
C27 O3 1.418(9)
C27 H27A 0.9800
C27 H27B 0.9800
C27 H27C 0.9800
C28 P1 1.852(8)
C28 P2 1.871(8)
C28 P3 1.885(8)
C28 H28 1.0000
C29 C34 1.373(13)
C29 C30 1.384(12)
C29 P1 1.831(8)
C30 C31 1.398(13)
C30 H30 0.9500
C31 C32 1.362(17)
C31 H31 0.9500
C32 C33 1.378(19)
C32 H32 0.9500
C33 C34 1.392(15)
C33 H33 0.9500
C34 H34 0.9500
C35 C36 1.383(11)
C35 C40 1.403(11)
C35 P1 1.819(8)
C36 C37 1.393(12)
C36 H36 0.9500
C37 C38 1.384(13)
C37 H37 0.9500
C38 C39 1.386(13)
C38 H38 0.9500
C39 C40 1.388(12)
C39 H39 0.9500
C40 H40 0.9500
C41 C42 1.372(11)
C41 C46 1.393(12)
C41 P2 1.833(8)
C42 C43 1.409(13)
C42 H42 0.9500
C43 C44 1.372(15)
C43 H43 0.9500
C44 C45 1.377(14)
C44 H44 0.9500
C45 C46 1.371(12)
C45 H45 0.9500
C46 H46 0.9500
C47 C52 1.378(11)
C47 C48 1.387(12)
C47 P2 1.834(8)
C48 C49 1.392(12)
C48 H48 0.9500
C49 C50 1.378(14)
C49 H49 0.9500
C50 C51 1.369(14)
C50 H50 0.9500
C51 C52 1.381(12)
C51 H51 0.9500
C52 H52 0.9500
C53 C54 1.3900
C53 C58 1.3900
C53 P3 1.885(9)
C54 C55 1.3900
C54 H54 0.9500
C55 C56 1.3900
C55 H55 0.9500
C56 C57 1.3900
C56 H56 0.9500
C57 C58 1.3900
C57 H57 0.9500
C58 H58 0.9500
C531 C541 1.3900
C531 C581 1.3900
C531 P3 1.767(12)
C541 C551 1.3900
C541 H541 0.9500
C551 C561 1.3900
C551 H551 0.9500
C561 C571 1.3900
C561 H561 0.9500
C571 C581 1.3900
C571 H571 0.9500
C581 H581 0.9500
C59 C60 1.3900
C59 C64 1.3900
C59 P3 1.901(12)
C60 C61 1.3900
C60 H60 0.9500
C61 C62 1.3900
C61 H61 0.9500
C62 C63 1.3900
C62 H62 0.9500
C63 C64 1.3900
C63 H63 0.9500
C64 H64 0.9500
C591 C601 1.3900
C591 C641 1.3900
C591 P3 1.772(12)
C601 C611 1.3900
C601 H601 0.9500
C611 C621 1.3900
C611 H611 0.9500
C621 C631 1.3900
C621 H621 0.9500
C631 C641 1.3900
C631 H631 0.9500
C641 H641 0.9500
C65 P5 1.887(8)
C65 P6 1.890(8)
C65 P4 1.893(8)
C65 H65 1.0000
C66 C71 1.392(13)
C66 C67 1.397(11)
C66 P4 1.837(8)
C67 C68 1.383(12)
C67 H67 0.9500
C68 C69 1.380(14)
C68 H68 0.9500
C69 C70 1.376(16)
C69 H69 0.9500
C70 C71 1.400(14)
C70 H70 0.9500
C71 H71 0.9500
C72 C73 1.383(12)
C72 C77 1.397(11)
C72 P4 1.820(9)
C73 C74 1.385(13)
C73 H73 0.9500
C74 C75 1.369(14)
C74 H74 0.9500
C75 C76 1.387(14)
C75 H75 0.9500
C76 C77 1.391(13)
C76 H76 0.9500
C77 H77 0.9500
C78 C83 1.358(13)
C78 C79 1.383(12)
C78 P5 1.835(9)
C79 C80 1.382(14)
C79 H79 0.9500
C80 C81 1.343(14)
C80 H80 0.9500
C81 C82 1.333(15)
C81 H81 0.9500
C82 C83 1.384(16)
C82 H82 0.9500
C83 H83 0.9500
C84 C85 1.383(12)
C84 C89 1.390(12)
C84 P5 1.829(8)
C85 C86 1.385(13)
C85 H85 0.9500
C86 C87 1.373(15)
C86 H86 0.9500
C87 C88 1.347(16)
C87 H87 0.9500
C88 C89 1.395(14)
C88 H88 0.9500
C89 H89 0.9500
C90 C91 1.374(14)
C90 C95 1.391(13)
C90 P6 1.846(9)
C91 C92 1.381(14)
C91 H91 0.9500
C92 C93 1.366(16)
C92 H92 0.9500
C93 C94 1.381(16)
C93 H93 0.9500
C94 C95 1.385(13)
C94 H94 0.9500
C95 H95 0.9500
C96 C97 1.392(14)
C96 C101 1.392(15)
C96 P6 1.830(9)
C97 C98 1.407(15)
C97 H97 0.9500
C98 C99 1.39(2)
C98 H98 0.9500
C99 C100 1.39(2)
C99 H99 0.9500
C100 C101 1.377(14)
C100 H100 0.9500
C101 H101 0.9500
C102 F3 1.310(11)
C102 F2 1.326(11)
C102 F1 1.328(10)
C102 S1 1.829(9)
O4 S1 1.425(7)
O5 S1 1.441(6)
O5 Ag4 2.542(6)
O6 S1 1.430(7)
O7 S2 1.347(13)
O7 Ag5 2.471(10)
O8 S2 1.436(12)
O9 S2 1.482(12)
S2 C103 1.806(12)
C103 F4 1.274(17)
C103 F6 1.301(17)
C103 F5 1.342(19)
O10 S3 1.327(16)
O10 Ag6 2.597(14)
O11 S3 1.432(15)
O12 S3 1.408(15)
S3 C104 1.870(14)
C104 F7 1.242(19)
C104 F9 1.259(18)
C104 F8 1.259(19)
O13 S4 1.380(10)
O14 S4 1.399(8)
O15 S4 1.488(11)
S4 C105 1.75(2)
C105 F12 1.29(2)
C105 F11 1.362(18)
C105 F10 1.41(2)
P1 Ag1 2.391(2)
P2 Ag2 2.380(2)
P3 Ag3 2.414(2)
P4 Ag4 2.473(2)
P5 Ag5 2.505(2)
P6 Ag6 2.476(2)
Ag1 Ag4 2.9931(9)
Ag1 Ag2 3.0794(9)
Ag1 Ag3 3.1315(10)
Ag2 Ag5 2.9798(8)
Ag2 Ag3 3.1520(9)
Ag3 Ag6 3.1558(10)
Ag4 Ag5 2.9344(9)
Ag4 Ag6 3.0222(10)
Ag5 Ag6 2.9025(9)

loop_
_geom_torsion_atom_site_label_1
_geom_torsion_atom_site_label_2
_geom_torsion_atom_site_label_3
_geom_torsion_atom_site_label_4
_geom_torsion
C8 C3 C4 C5 2.3(13)
C2 C3 C4 C5 -175.5(8)
C3 C4 C5 C6 0.0(14)
C4 C5 C6 O1 179.2(8)
C4 C5 C6 C7 -2.7(13)
O1 C6 C7 C8 -179.2(9)
C5 C6 C7 C8 3.0(14)
C4 C3 C8 C7 -2.0(14)
C2 C3 C8 C7 175.8(8)
C6 C7 C8 C3 -0.6(15)
C17 C12 C13 C14 -1.9(12)
C11 C12 C13 C14 177.0(8)
C12 C13 C14 C15 0.9(13)
C13 C14 C15 O2 -178.2(8)
C13 C14 C15 C16 0.3(14)
O2 C15 C16 C17 178.3(9)
C14 C15 C16 C17 -0.3(15)
C15 C16 C17 C12 -0.8(15)
C13 C12 C17 C16 1.8(13)
C11 C12 C17 C16 -177.1(8)
C26 C21 C22 C23 0.0
C20 C21 C22 C23 179.5(11)
C21 C22 C23 C24 0.0
C22 C23 C24 O3 -173.5(12)
C22 C23 C24 C25 0.0
O3 C24 C25 C26 173.0(13)
C23 C24 C25 C26 0.0
C24 C25 C26 C21 0.0
C22 C21 C26 C25 0.0
C20 C21 C26 C25 -179.5(11)
C34 C29 C30 C31 0.7(14)
P1 C29 C30 C31 -173.8(8)
C29 C30 C31 C32 -0.5(16)
C30 C31 C32 C33 -1(2)
C31 C32 C33 C34 2(2)
C30 C29 C34 C33 0.4(17)
P1 C29 C34 C33 175.2(10)
C32 C33 C34 C29 -2(2)
C40 C35 C36 C37 -0.7(12)
P1 C35 C36 C37 -177.4(7)
C35 C36 C37 C38 0.0(14)
C36 C37 C38 C39 0.4(14)
C37 C38 C39 C40 -0.1(14)
C38 C39 C40 C35 -0.7(13)
C36 C35 C40 C39 1.0(12)
P1 C35 C40 C39 177.5(6)
C46 C41 C42 C43 -0.5(13)
P2 C41 C42 C43 177.5(7)
C41 C42 C43 C44 -0.7(14)
C42 C43 C44 C45 0.8(14)
C43 C44 C45 C46 0.2(15)
C44 C45 C46 C41 -1.4(14)
C42 C41 C46 C45 1.6(13)
P2 C41 C46 C45 -176.3(7)
C52 C47 C48 C49 3.3(12)
P2 C47 C48 C49 178.6(7)
C47 C48 C49 C50 0.1(13)
C48 C49 C50 C51 -1.9(14)
C49 C50 C51 C52 0.2(14)
C48 C47 C52 C51 -5.0(12)
P2 C47 C52 C51 179.4(7)
C50 C51 C52 C47 3.3(13)
C58 C53 C54 C55 0.0
P3 C53 C54 C55 -178.0(12)
C53 C54 C55 C56 0.0
C54 C55 C56 C57 0.0
C55 C56 C57 C58 0.0
C56 C57 C58 C53 0.0
C54 C53 C58 C57 0.0
P3 C53 C58 C57 178.1(11)
C581 C531 C541 C551 0.0
P3 C531 C541 C551 -175.8(17)
C531 C541 C551 C561 0.0
C541 C551 C561 C571 0.0
C551 C561 C571 C581 0.0
C561 C571 C581 C531 0.0
C541 C531 C581 C571 0.0
P3 C531 C581 C571 176.0(16)
C64 C59 C60 C61 0.0
P3 C59 C60 C61 -177.9(13)
C59 C60 C61 C62 0.0
C60 C61 C62 C63 0.0
C61 C62 C63 C64 0.0
C62 C63 C64 C59 0.0
C60 C59 C64 C63 0.0
P3 C59 C64 C63 177.9(13)
C641 C591 C601 C611 0.0
P3 C591 C601 C611 175.9(15)
C591 C601 C611 C621 0.0
C601 C611 C621 C631 0.0
C611 C621 C631 C641 0.0
C621 C631 C641 C591 0.0
C601 C591 C641 C631 0.0
P3 C591 C641 C631 -176.2(14)
C71 C66 C67 C68 -3.9(13)
P4 C66 C67 C68 -177.1(7)
C66 C67 C68 C69 1.3(13)
C67 C68 C69 C70 1.7(16)
C68 C69 C70 C71 -2.1(18)
C67 C66 C71 C70 3.4(15)
P4 C66 C71 C70 176.3(8)
C69 C70 C71 C66 -0.5(18)
C77 C72 C73 C74 -1.5(13)
P4 C72 C73 C74 175.6(7)
C72 C73 C74 C75 1.1(14)
C73 C74 C75 C76 -0.2(15)
C74 C75 C76 C77 -0.2(15)
C75 C76 C77 C72 -0.2(14)
C73 C72 C77 C76 1.0(13)
P4 C72 C77 C76 -175.8(7)
C83 C78 C79 C80 -0.7(15)
P5 C78 C79 C80 172.1(7)
C78 C79 C80 C81 1.4(16)
C79 C80 C81 C82 -0.8(18)
C80 C81 C82 C83 0(2)
C79 C78 C83 C82 -0.5(19)
P5 C78 C83 C82 -173.8(11)
C81 C82 C83 C78 1(2)
C89 C84 C85 C86 -1.0(13)
P5 C84 C85 C86 175.3(8)
C84 C85 C86 C87 1.7(15)
C85 C86 C87 C88 -1.2(17)
C86 C87 C88 C89 -0.1(18)
C85 C84 C89 C88 -0.3(13)
P5 C84 C89 C88 -176.3(7)
C87 C88 C89 C84 0.8(16)
C95 C90 C91 C92 -1.0(14)
P6 C90 C91 C92 -175.4(8)
C90 C91 C92 C93 1.9(16)
C91 C92 C93 C94 -1.4(17)
C92 C93 C94 C95 0.0(17)
C93 C94 C95 C90 0.9(16)
C91 C90 C95 C94 -0.3(14)
P6 C90 C95 C94 173.8(8)
C101 C96 C97 C98 -1.0(13)
P6 C96 C97 C98 176.8(7)
C96 C97 C98 C99 -0.5(15)
C97 C98 C99 C100 1.9(17)
C98 C99 C100 C101 -1.8(18)
C99 C100 C101 C96 0.3(16)
C97 C96 C101 C100 1.1(14)
P6 C96 C101 C100 -176.5(8)
C7 C6 O1 C9 1.0(13)
C5 C6 O1 C9 179.0(8)
C16 C15 O2 C18 -174.7(9)
C14 C15 O2 C18 3.8(14)
Ag5 O7 S2 O8 56.0(12)
Ag5 O7 S2 O9 -81.0(10)
Ag5 O7 S2 C103 169.8(8)
O7 S2 C103 F4 -65.2(13)
O8 S2 C103 F4 60.1(13)
O9 S2 C103 F4 -176.2(12)
O7 S2 C103 F6 57.4(12)
O8 S2 C103 F6 -177.3(11)
O9 S2 C103 F6 -53.6(12)
O7 S2 C103 F5 173.3(10)
O8 S2 C103 F5 -61.4(12)
O9 S2 C103 F5 62.3(12)
Ag6 O10 S3 O12 -67.4(12)
Ag6 O10 S3 O11 71.4(12)
Ag6 O10 S3 C104 -178.2(8)
O10 S3 C104 F7 -55.4(13)
O12 S3 C104 F7 -176.6(12)
O11 S3 C104 F7 62.5(13)
O10 S3 C104 F9 -175.2(12)
O12 S3 C104 F9 63.6(13)
O11 S3 C104 F9 -57.3(13)
O10 S3 C104 F8 62.7(13)
O12 S3 C104 F8 -58.5(12)
O11 S3 C104 F8 -179.5(11)
O13 S4 C105 F12 -179.1(16)
O14 S4 C105 F12 -52.3(19)
O15 S4 C105 F12 66.8(17)
O13 S4 C105 F11 56(2)
O14 S4 C105 F11 -177.1(17)
O15 S4 C105 F11 -58(2)
O13 S4 C105 F10 -60.5(13)
O14 S4 C105 F10 66.2(14)
O15 S4 C105 F10 -174.6(11)
C36 C35 P1 C29 123.3(7)
C40 C35 P1 C29 -53.2(8)
C36 C35 P1 C28 -123.7(6)
C40 C35 P1 C28 59.8(8)
C36 C35 P1 Ag1 -0.9(7)
C40 C35 P1 Ag1 -177.5(6)
C34 C29 P1 C35 -109.1(8)
C30 C29 P1 C35 65.4(8)
C34 C29 P1 C28 137.7(8)
C30 C29 P1 C28 -47.7(8)
C34 C29 P1 Ag1 14.7(9)
C30 C29 P1 Ag1 -170.7(6)
P2 C28 P1 C35 51.5(5)
P3 C28 P1 C35 165.6(4)
P2 C28 P1 C29 162.3(4)
P3 C28 P1 C29 -83.6(5)
P2 C28 P1 Ag1 -72.8(4)
P3 C28 P1 Ag1 41.3(4)
C42 C41 P2 C47 -108.2(7)
C46 C41 P2 C47 69.8(8)
C42 C41 P2 C28 136.2(7)
C46 C41 P2 C28 -45.8(8)
C42 C41 P2 Ag2 16.9(7)
C46 C41 P2 Ag2 -165.1(6)
C52 C47 P2 C41 132.5(6)
C48 C47 P2 C41 -42.9(7)
C52 C47 P2 C28 -114.9(6)
C48 C47 P2 C28 69.7(7)
C52 C47 P2 Ag2 5.6(7)
C48 C47 P2 Ag2 -169.8(6)
P1 C28 P2 C41 -86.4(4)
P3 C28 P2 C41 158.7(4)
P1 C28 P2 C47 160.7(4)
P3 C28 P2 C47 45.8(5)
P1 C28 P2 Ag2 37.6(4)
P3 C28 P2 Ag2 -77.3(3)
C541 C531 P3 C591 78.0(13)
C581 C531 P3 C591 -97.9(12)
C541 C531 P3 C28 -37.5(13)
C581 C531 P3 C28 146.5(9)
C541 C531 P3 Ag3 -159.8(8)
C581 C531 P3 Ag3 24.3(13)
C601 C591 P3 C531 -49.2(11)
C641 C591 P3 C531 126.8(10)
C601 C591 P3 C28 65.1(9)
C641 C591 P3 C28 -118.8(9)
C601 C591 P3 Ag3 -172.2(6)
C641 C591 P3 Ag3 3.8(11)
C54 C53 P3 C28 -30.7(9)
C58 C53 P3 C28 151.3(7)
C54 C53 P3 C59 80.1(10)
C58 C53 P3 C59 -97.9(10)
C54 C53 P3 Ag3 -152.5(6)
C58 C53 P3 Ag3 29.4(10)
P1 C28 P3 C531 161.6(8)
P2 C28 P3 C531 -83.2(8)
P1 C28 P3 C591 52.5(7)
P2 C28 P3 C591 167.7(7)
P1 C28 P3 C53 156.5(6)
P2 C28 P3 C53 -88.2(6)
P1 C28 P3 C59 47.0(7)
P2 C28 P3 C59 162.2(6)
P1 C28 P3 Ag3 -72.8(4)
P2 C28 P3 Ag3 42.5(4)
C73 C72 P4 C66 -97.1(7)
C77 C72 P4 C66 79.8(8)
C73 C72 P4 C65 148.3(6)
C77 C72 P4 C65 -34.8(8)
C73 C72 P4 Ag4 24.5(7)
C77 C72 P4 Ag4 -158.6(6)
C71 C66 P4 C72 -32.1(9)
C67 C66 P4 C72 140.9(7)
C71 C66 P4 C65 78.7(8)
C67 C66 P4 C65 -108.3(7)
C71 C66 P4 Ag4 -157.7(7)
C67 C66 P4 Ag4 15.2(7)
P5 C65 P4 C72 -72.1(4)
P6 C65 P4 C72 175.0(4)
P5 C65 P4 C66 179.5(4)
P6 C65 P4 C66 66.7(5)
P5 C65 P4 Ag4 55.6(4)
P6 C65 P4 Ag4 -57.2(4)
C85 C84 P5 C78 -104.7(7)
C89 C84 P5 C78 71.4(8)
C85 C84 P5 C65 140.7(6)
C89 C84 P5 C65 -43.2(8)
C85 C84 P5 Ag5 16.6(7)
C89 C84 P5 Ag5 -167.3(7)
C83 C78 P5 C84 130.5(9)
C79 C78 P5 C84 -42.2(9)
C83 C78 P5 C65 -117.2(9)
C79 C78 P5 C65 70.1(9)
C83 C78 P5 Ag5 10.0(9)
C79 C78 P5 Ag5 -162.7(7)
P6 C65 P5 C84 -66.7(4)
P4 C65 P5 C84 179.1(4)
P6 C65 P5 C78 -174.8(4)
P4 C65 P5 C78 71.0(5)
P6 C65 P5 Ag5 57.5(4)
P4 C65 P5 Ag5 -56.7(4)
C97 C96 P6 C90 -103.0(7)
C101 C96 P6 C90 74.7(8)
C97 C96 P6 C65 144.6(7)
C101 C96 P6 C65 -37.8(8)
C97 C96 P6 Ag6 22.4(7)
C101 C96 P6 Ag6 -159.9(7)
C91 C90 P6 C96 124.0(8)
C95 C90 P6 C96 -50.3(9)
C91 C90 P6 C65 -123.6(7)
C95 C90 P6 C65 62.1(8)
C91 C90 P6 Ag6 1.6(8)
C95 C90 P6 Ag6 -172.7(7)
P5 C65 P6 C96 -177.8(4)
P4 C65 P6 C96 -65.0(5)
P5 C65 P6 C90 75.1(5)
P4 C65 P6 C90 -172.1(4)
P5 C65 P6 Ag6 -54.1(4)
P4 C65 P6 Ag6 58.7(4)
Ag4 O5 S1 O4 -54.1(6)
Ag4 O5 S1 O6 82.6(5)
Ag4 O5 S1 C102 -164.6(4)
F3 C102 S1 O4 173.9(7)
F2 C102 S1 O4 -63.8(8)
F1 C102 S1 O4 54.4(8)
F3 C102 S1 O6 52.5(8)
F2 C102 S1 O6 174.8(7)
F1 C102 S1 O6 -67.0(8)
F3 C102 S1 O5 -67.3(8)
F2 C102 S1 O5 55.0(8)
F1 C102 S1 O5 173.2(7)
C23 C24 O3 C27 -165.5(12)
C25 C24 O3 C27 21.3(18)
